data_1567542
loop_
_publ_author_name
'Korzy\'nski, Maciej Damian'
'Bernhardt, Moritz'
'Romankov, Vladyslav'
'Dreiser, Jan'
'Matmon, Guy'
'Pointillart, Fabrice'
'Le Guennic, Boris'
'Cador, Olivier'
'Cop\'eret, Christophe'

_publ_section_title
;
 Cyclooctatetraenide-based single-ion magnets featuring bulky
 cyclopentadienyl ligand
;
_journal_name_full 'Chemical Science'
_journal_paper_doi 10.1039/D2SC02560D
_journal_year 2022
_chemical_formula_moiety 'C25 H37 Y'
_chemical_formula_sum 'C25 H37 Y'
_chemical_formula_weight 427.478
_chemical_properties_physical Air-sensitive,Moisture-sensitive
_space_group_crystal_system monoclinic
_space_group_IT_number 14
_space_group_name_Hall '-P 2yn'
_space_group_name_H-M_alt 'P 1 21/n 1'
_symmetry_Int_Tables_number 14
_atom_sites_solution_primary direct
_audit_creation_date 2022-03-23
_audit_creation_method
;
Olex2 1.5
(compiled 2021.12.09 svn.r5202d8cf for OlexSys, GUI svn.r6439)
;
_audit_update_record
;
2022-05-04 deposited with the CCDC.	2022-08-15 downloaded from the CCDC.
;
_cell_angle_alpha 90
_cell_angle_beta 99.1673(14)
_cell_angle_gamma 90
_cell_formula_units_Z 4
_cell_length_a 10.1312(3)
_cell_length_b 21.6836(6)
_cell_length_c 10.1764(3)
_cell_measurement_reflns_used 9982
_cell_measurement_temperature 100.0
_cell_measurement_theta_max 30.89
_cell_measurement_theta_min 2.63
_cell_volume 2207.01(11)
_computing_cell_refinement 'Bruker SAINT'
_computing_data_collection 'Bruker APEX2'
_computing_data_reduction 'Bruker SAINT'
_computing_molecular_graphics 'Olex2 1.5 (Dolomanov et al., 2009)'
_computing_publication_material 'Olex2 1.5 (Dolomanov et al., 2009)'
_computing_structure_refinement 'olex2.refine 1.5 (Bourhis et al., 2015)'
_computing_structure_solution 'SHELXS  (Sheldrick, 2008)'
_diffrn_ambient_temperature 100.0
_diffrn_detector 'Bruker APEX2 area detector'
_diffrn_detector_area_resol_mean 8.33
_diffrn_detector_type 'CCD area detector'
_diffrn_measured_fraction_theta_full 1.0000
_diffrn_measured_fraction_theta_max 0.8965
_diffrn_measurement_device 'fixed chi three-circle diffractometer'
_diffrn_measurement_device_type 'Bruker APEX-II CCD'
_diffrn_measurement_method '\f and \w scans'
_diffrn_radiation_monochromator graphite
_diffrn_radiation_probe x-ray
_diffrn_radiation_type MoK\a
_diffrn_radiation_wavelength 0.71073
_diffrn_radiation_xray_symbol K-L~3~
_diffrn_reflns_av_R_equivalents 0.0421
_diffrn_reflns_av_unetI/netI 0.0554
_diffrn_reflns_Laue_measured_fraction_full 1.0000
_diffrn_reflns_Laue_measured_fraction_max 0.8965
_diffrn_reflns_limit_h_max 14
_diffrn_reflns_limit_h_min -15
_diffrn_reflns_limit_k_max 31
_diffrn_reflns_limit_k_min -20
_diffrn_reflns_limit_l_max 15
_diffrn_reflns_limit_l_min -15
_diffrn_reflns_number 41069
_diffrn_reflns_point_group_measured_fraction_full 1.0000
_diffrn_reflns_point_group_measured_fraction_max 0.8965
_diffrn_reflns_theta_full 25.2417
_diffrn_reflns_theta_max 33.06
_diffrn_reflns_theta_min 1.88
_diffrn_source 'microfocus sealed X-ray tube'
_diffrn_source_current 30.0
_diffrn_source_power 1.5
_diffrn_source_type 'Incoatec I\ms'
_diffrn_source_voltage 50.0
_diffrn_standards_number 0
_exptl_absorpt_coefficient_mu 2.677
_exptl_absorpt_correction_T_max 0.7455
_exptl_absorpt_correction_T_min 0.5914
_exptl_absorpt_correction_type multi-scan
_exptl_crystal_colour 'clear colourless'
_exptl_crystal_colour_lustre clear
_exptl_crystal_colour_primary colourless
_exptl_crystal_density_diffrn 1.287
_exptl_crystal_description plate
_exptl_crystal_F_000 893.068
_exptl_crystal_recrystallization_method 'Re-crystallisation from solvent: Pentane'
_exptl_crystal_size_max 0.2
_exptl_crystal_size_mid 0.1
_exptl_crystal_size_min 0.02
_refine_diff_density_max 1.3047
_refine_diff_density_min -0.7787
_refine_diff_density_rms 0.1629
_refine_ls_d_res_high 0.6515
_refine_ls_d_res_low 10.8418
_refine_ls_goodness_of_fit_ref 1.0356
_refine_ls_hydrogen_treatment refall
_refine_ls_matrix_type full
_refine_ls_number_constraints 0
_refine_ls_number_parameters 383
_refine_ls_number_reflns 7506
_refine_ls_number_restraints 56
_refine_ls_restrained_S_all 1.0316
_refine_ls_R_factor_all 0.0636
_refine_ls_R_factor_gt 0.0341
_refine_ls_shift/su_max 0.0008
_refine_ls_shift/su_mean 0.0001
_refine_ls_structure_factor_coef Fsqd
_refine_ls_weighting_details 'w=1/[\s^2^(Fo^2^)+(0.0399P)^2^] where P=(Fo^2^+2Fc^2^)/3'
_refine_ls_weighting_scheme calc
_refine_ls_wR_factor_gt 0.0726
_refine_ls_wR_factor_ref 0.0797
_reflns_Friedel_coverage 0.0
_reflns_limit_h_max 10
_reflns_limit_h_min -15
_reflns_limit_k_max 31
_reflns_limit_k_min 0
_reflns_limit_l_max 15
_reflns_limit_l_min -9
_reflns_number_gt 5413
_reflns_number_total 7506
_reflns_threshold_expression I>=2u(I)
_cod_data_source_file d2sc02560d2.cif
_cod_data_source_block COTYCpttt_0m
_cod_original_sg_symbol_Hall '-P 2ybc (x-z,y,z)'
_cod_database_code 1567542
_olex2_refinement_description
;
1. Restrained distances
 C1-C2 \\sim C2-C3 \\sim C3-C4 \\sim C4-C5 \\sim C5-C1
 with sigma of 0.02
 C6-C7 \\sim C7-C8 \\sim C8-C9 \\sim C9-C10 \\sim C10-C11 \\sim C11-C12 \\sim
C12-C13 \\sim C13-C6
 with sigma of 0.02
 C2-H2 \\sim C5-H5
 with sigma of 0.02
 C6-H6 \\sim C7-H7 \\sim C8-H8 \\sim C9-H9 \\sim C10-H10 \\sim C11-H11 \\sim
C12-H12 \\sim C13-H13
 with sigma of 0.02
2. Restrained planarity
 C1, C2, C3, C4, C5
 with sigma of 0.1
 C6, C7, C8, C9, C10, C11, C12, C13
 with sigma of 0.1
3. Rigid bond restraints
 C1, C2, C3, C4, C5
 with sigma for 1-2 distances of 0.01 and sigma for 1-3 distances of 0.01
 C6, C7, C8, C9, C10, C11, C12, C13
 with sigma for 1-2 distances of 0.01 and sigma for 1-3 distances of 0.01
;
_olex2_submission_special_instructions 'No special instructions were received'

loop_
_space_group_symop_id
_space_group_symop_operation_xyz
1 x,y,z
2 -x+1/2,y+1/2,-z+1/2
3 -x,-y,-z
4 x-1/2,-y-1/2,z-1/2

loop_
_atom_site_label
_atom_site_type_symbol
_atom_site_fract_x
_atom_site_fract_y
_atom_site_fract_z
_atom_site_U_iso_or_equiv
_atom_site_adp_type
_atom_site_occupancy
_atom_site_refinement_flags_posn
_atom_site_refinement_flags_adp
Y1 Y 0.691296(14) 0.164691(7) 0.235247(14) 0.01393(5) Uani 1.000000 . .
C2 C 0.67960(15) 0.05825(7) 0.35352(15) 0.0138(3) Uani 1.000000 D U
C1 C 0.71272(14) 0.10189(7) 0.45638(14) 0.0125(3) Uani 1.000000 D U
C402 C 1.08838(17) 0.16558(8) 0.37524(19) 0.0223(4) Uani 1.000000 . .
C400 C 1.03847(14) 0.10245(7) 0.32020(16) 0.0169(3) Uani 1.000000 . .
C5 C 0.84256(14) 0.12276(7) 0.44622(15) 0.0132(3) Uani 1.000000 D U
C300 C 0.78041(15) 0.00164(7) 0.16909(15) 0.0157(3) Uani 1.000000 . .
C4 C 0.89156(14) 0.09230(7) 0.33948(14) 0.0128(3) Uani 1.000000 D U
C100 C 0.63052(14) 0.11882(7) 0.56426(15) 0.0147(3) Uani 1.000000 . .
C101 C 0.66220(18) 0.18420(9) 0.61571(18) 0.0202(3) Uani 1.000000 . .
C401 C 1.06200(18) 0.10131(10) 0.17501(19) 0.0253(4) Uani 1.000000 . .
C10 C 0.71336(18) 0.19831(8) 0.00143(16) 0.0236(4) Uani 1.000000 D U
C13 C 0.67904(18) 0.27988(8) 0.27919(18) 0.0240(4) Uani 1.000000 D U
C7 C 0.46445(17) 0.21792(8) 0.18596(18) 0.0234(4) Uani 1.000000 D U
C9 C 0.58141(18) 0.17672(8) -0.00638(17) 0.0238(4) Uani 1.000000 D U
C3 C 0.78771(14) 0.05031(7) 0.28062(14) 0.0133(3) Uani 1.000000 D U
C103 C 0.66638(19) 0.07361(9) 0.68086(17) 0.0216(4) Uani 1.000000 . .
C102 C 0.48104(16) 0.11304(9) 0.51201(18) 0.0201(4) Uani 1.000000 . .
C8 C 0.47836(17) 0.18434(8) 0.07055(18) 0.0234(4) Uani 1.000000 D U
C303 C 0.89961(18) -0.04327(8) 0.19161(19) 0.0236(4) Uani 1.000000 . .
C6 C 0.54756(18) 0.25795(8) 0.27152(17) 0.0237(4) Uani 1.000000 D U
C11 C 0.79764(17) 0.23759(8) 0.08925(17) 0.0240(4) Uani 1.000000 D U
C403 C 1.12474(18) 0.05349(9) 0.4014(2) 0.0272(4) Uani 1.000000 . .
C12 C 0.78310(18) 0.27113(8) 0.20364(18) 0.0244(4) Uani 1.000000 D U
C302 C 0.65475(19) -0.03824(9) 0.1667(2) 0.0263(4) Uani 1.000000 . .
C301 C 0.76875(18) 0.03037(9) 0.02939(17) 0.0213(4) Uani 1.000000 . .
H5 H 0.8896(16) 0.1530(7) 0.4997(16) 0.009(4) Uiso 1.000000 D .
H2 H 0.5994(16) 0.0364(8) 0.3372(17) 0.022(5) Uiso 1.000000 D .
H11 H 0.8856(16) 0.2402(9) 0.0732(19) 0.035(6) Uiso 1.000000 D .
H13 H 0.7044(17) 0.3030(8) 0.3558(15) 0.023(5) Uiso 1.000000 D .
H10 H 0.758(2) 0.1801(9) -0.0609(18) 0.037(6) Uiso 1.000000 D .
H9 H 0.5584(17) 0.1480(8) -0.0773(16) 0.022(5) Uiso 1.000000 D .
H6 H 0.5082(16) 0.2711(8) 0.3427(15) 0.018(4) Uiso 1.000000 D .
H7 H 0.3839(15) 0.2089(9) 0.2150(18) 0.030(5) Uiso 1.000000 D .
H12 H 0.8659(16) 0.2886(8) 0.2424(17) 0.026(5) Uiso 1.000000 D .
H8 H 0.4059(18) 0.1583(8) 0.0413(19) 0.030(5) Uiso 1.000000 D .
H10g H 0.4536(18) 0.1370(9) 0.4399(19) 0.022(5) Uiso 1.000000 . .
H30a H 0.8830(17) -0.0747(8) 0.1226(18) 0.024(5) Uiso 1.000000 . .
H30g H 0.8403(19) 0.0567(9) 0.0221(18) 0.028(5) Uiso 1.000000 . .
H10d H 0.6201(17) 0.0834(8) 0.7474(18) 0.022(5) Uiso 1.000000 . .
H10e H 0.7581(18) 0.0782(8) 0.7222(18) 0.025(5) Uiso 1.000000 . .
H30d H 0.5718(19) -0.0145(9) 0.1466(18) 0.030(5) Uiso 1.000000 . .
H40g H 1.220(2) 0.0597(9) 0.392(2) 0.042(6) Uiso 1.000000 . .
H10a H 0.7570(19) 0.1884(9) 0.6530(17) 0.025(5) Uiso 1.000000 . .
H30b H 0.9883(19) -0.0240(9) 0.1860(19) 0.034(5) Uiso 1.000000 . .
H40a H 1.092(2) 0.1707(8) 0.470(2) 0.034(6) Uiso 1.000000 . .
H40b H 1.1773(18) 0.1717(7) 0.3564(17) 0.017(5) Uiso 1.000000 . .
H40d H 1.0415(18) 0.0628(9) 0.1302(19) 0.030(5) Uiso 1.000000 . .
H10b H 0.6079(17) 0.1937(8) 0.6824(17) 0.020(4) Uiso 1.000000 . .
H30e H 0.6537(19) -0.0615(10) 0.247(2) 0.035(6) Uiso 1.000000 . .
H10c H 0.6385(16) 0.2138(8) 0.5465(17) 0.016(4) Uiso 1.000000 . .
H10h H 0.4271(16) 0.1254(8) 0.5781(17) 0.020(4) Uiso 1.000000 . .
H30h H 0.6848(18) 0.0548(8) 0.0060(17) 0.023(5) Uiso 1.000000 . .
H40h H 1.121(2) 0.0568(10) 0.498(2) 0.045(6) Uiso 1.000000 . .
H40e H 1.0082(19) 0.1330(9) 0.1195(18) 0.027(5) Uiso 1.000000 . .
H30i H 0.7639(18) -0.0022(9) -0.0393(18) 0.029(5) Uiso 1.000000 . .
H40c H 1.031(2) 0.1987(9) 0.333(2) 0.036(6) Uiso 1.000000 . .
H40f H 1.154(2) 0.1108(9) 0.1699(19) 0.036(5) Uiso 1.000000 . .
H10f H 0.6497(17) 0.0293(9) 0.6522(18) 0.024(5) Uiso 1.000000 . .
H10i H 0.4562(18) 0.0691(9) 0.4879(18) 0.027(5) Uiso 1.000000 . .
H30c H 0.9033(18) -0.0635(9) 0.284(2) 0.034(5) Uiso 1.000000 . .
H40i H 1.1013(18) 0.0110(9) 0.3751(18) 0.028(5) Uiso 1.000000 . .
H30f H 0.6521(18) -0.0704(9) 0.1008(19) 0.033(5) Uiso 1.000000 . .

loop_
_atom_site_aniso_label
_atom_site_aniso_U_11
_atom_site_aniso_U_22
_atom_site_aniso_U_33
_atom_site_aniso_U_12
_atom_site_aniso_U_13
_atom_site_aniso_U_23
Y1 0.01400(8) 0.01378(9) 0.01394(8) 0.00152(6) 0.00206(5) 0.00169(6)
C2 0.0138(7) 0.0128(8) 0.0150(7) -0.0005(6) 0.0029(6) 0.0008(6)
C1 0.0135(7) 0.0127(7) 0.0114(7) 0.0018(6) 0.0018(5) 0.0012(6)
C402 0.0140(8) 0.0241(9) 0.0297(10) -0.0057(7) 0.0063(7) -0.0071(8)
C400 0.0112(7) 0.0186(8) 0.0216(8) 0.0005(6) 0.0048(6) -0.0024(7)
C5 0.0127(7) 0.0142(8) 0.0123(7) -0.0004(6) 0.0005(5) 0.0001(6)
C300 0.0183(7) 0.0142(8) 0.0158(7) -0.0013(6) 0.0060(6) -0.0032(6)
C4 0.0110(7) 0.0130(8) 0.0144(7) 0.0021(6) 0.0017(5) 0.0011(6)
C100 0.0148(7) 0.0169(8) 0.0133(7) 0.0007(6) 0.0054(5) -0.0001(6)
C101 0.0224(9) 0.0212(9) 0.0187(8) -0.0007(7) 0.0085(7) -0.0045(7)
C401 0.0197(9) 0.0289(11) 0.0307(10) -0.0050(8) 0.0141(7) -0.0060(8)
C10 0.0333(10) 0.0228(10) 0.0156(8) 0.0073(8) 0.0067(7) 0.0049(7)
C13 0.0330(10) 0.0161(9) 0.0210(9) 0.0027(7) -0.0018(7) -0.0031(7)
C7 0.0175(8) 0.0236(9) 0.0286(9) 0.0071(7) 0.0023(7) 0.0045(8)
C9 0.0327(10) 0.0194(9) 0.0169(8) 0.0046(7) -0.0039(7) -0.0010(7)
C3 0.0144(7) 0.0131(8) 0.0126(7) 0.0014(6) 0.0024(6) 0.0009(6)
C103 0.0258(9) 0.0248(10) 0.0159(8) 0.0035(8) 0.0090(7) 0.0025(7)
C102 0.0159(8) 0.0266(10) 0.0190(8) -0.0000(7) 0.0060(6) -0.0021(8)
C8 0.0201(8) 0.0206(9) 0.0263(9) 0.0016(7) -0.0063(7) 0.0011(7)
C303 0.0296(10) 0.0169(9) 0.0250(9) 0.0032(8) 0.0064(7) -0.0040(8)
C6 0.0292(9) 0.0206(9) 0.0217(9) 0.0115(7) 0.0051(7) 0.0001(7)
C11 0.0236(9) 0.0233(9) 0.0259(9) -0.0000(7) 0.0066(7) 0.0100(7)
C403 0.0157(8) 0.0278(11) 0.0368(11) 0.0046(7) -0.0001(7) -0.0022(9)
C12 0.0260(9) 0.0173(9) 0.0275(10) -0.0056(7) -0.0027(7) 0.0035(7)
C302 0.0303(10) 0.0221(10) 0.0291(10) -0.0116(8) 0.0124(8) -0.0137(8)
C301 0.0262(9) 0.0210(9) 0.0173(8) 0.0004(8) 0.0059(7) -0.0029(7)

loop_
_atom_type_symbol
_atom_type_scat_dispersion_real
_atom_type_scat_dispersion_imag
_atom_type_scat_Cromer_Mann_a1
_atom_type_scat_Cromer_Mann_a2
_atom_type_scat_Cromer_Mann_a3
_atom_type_scat_Cromer_Mann_a4
_atom_type_scat_Cromer_Mann_b1
_atom_type_scat_Cromer_Mann_b2
_atom_type_scat_Cromer_Mann_b3
_atom_type_scat_Cromer_Mann_b4
_atom_type_scat_Cromer_Mann_c
_atom_type_scat_source
_atom_type_scat_dispersion_source
C 0.00347 0.00161 2.31000 1.02000 1.58860 0.86500 20.84390 10.20750 0.56870 51.65120 0.21560 'International Tables Volume C Table 6.1.1.4 (pp. 500-502)' 'Henke, Gullikson and Davis, At. Data and Nucl. Data Tables, 1993, 54, 2'
H 0.00000 0.00000 0.49300 0.32291 0.14019 0.04081 10.51090 26.12570 3.14236 57.79970 0.00304 'International Tables Volume C Table 6.1.1.4 (pp. 500-502)' 'Henke, Gullikson and Davis, At. Data and Nucl. Data Tables, 1993, 54, 2'
Y -2.99865 3.60420 17.77600 10.29460 5.72629 3.26588 1.40290 12.80060 0.12560 104.35400 1.91213 'International Tables Volume C Table 6.1.1.4 (pp. 500-502)' 'Henke, Gullikson and Davis, At. Data and Nucl. Data Tables, 1993, 54, 2'

loop_
_geom_angle_atom_site_label_1
_geom_angle_atom_site_label_2
_geom_angle_atom_site_label_3
_geom_angle
_geom_angle_site_symmetry_1
_geom_angle_site_symmetry_3
_geom_angle_publ_flag
C1 Y1 C2 31.35(5) . . ?
C5 Y1 C2 51.24(5) . . ?
C5 Y1 C1 31.44(4) . . ?
C4 Y1 C2 51.73(5) . . ?
C4 Y1 C1 52.59(4) . . ?
C4 Y1 C5 31.54(4) . . ?
C10 Y1 C2 134.75(5) . . ?
C10 Y1 C1 162.33(5) . . ?
C10 Y1 C5 138.52(5) . . ?
C10 Y1 C4 111.72(5) . . ?
C13 Y1 C2 141.15(5) . . ?
C13 Y1 C1 111.13(5) . . ?
C13 Y1 C5 103.74(5) . . ?
C13 Y1 C4 124.54(5) . . ?
C13 Y1 C10 84.07(6) . . ?
C7 Y1 C2 112.63(5) . . ?
C7 Y1 C1 110.76(5) . . ?
C7 Y1 C5 135.76(5) . . ?
C7 Y1 C4 162.92(5) . . ?
C7 Y1 C10 84.06(6) . . ?
C7 Y1 C13 61.47(6) . . ?
C9 Y1 C2 119.35(5) . . ?
C9 Y1 C1 148.19(5) . . ?
C9 Y1 C5 160.83(5) . . ?
C9 Y1 C4 129.53(5) . . ?
C9 Y1 C10 32.16(6) . . ?
C9 Y1 C13 92.47(6) . . ?
C9 Y1 C7 61.43(6) . . ?
C8 Y1 C2 110.78(5) . . ?
C8 Y1 C1 126.86(5) . . ?
C8 Y1 C5 158.30(5) . . ?
C8 Y1 C4 151.22(5) . . ?
C8 Y1 C10 61.71(6) . . ?
C8 Y1 C13 83.77(6) . . ?
C8 Y1 C7 32.07(6) . . ?
C8 Y1 C9 32.16(6) . . ?
C6 Y1 C2 124.33(5) . . ?
C6 Y1 C1 105.05(5) . . ?
C6 Y1 C5 115.67(5) . . ?
C6 Y1 C4 146.05(5) . . ?
C6 Y1 C10 92.62(6) . . ?
C6 Y1 C13 32.00(6) . . ?
C6 Y1 C7 32.07(6) . . ?
C6 Y1 C9 83.50(6) . . ?
C6 Y1 C8 61.31(6) . . ?
C11 Y1 C2 151.44(5) . . ?
C11 Y1 C1 148.14(5) . . ?
C11 Y1 C5 117.06(5) . . ?
C11 Y1 C4 103.60(5) . . ?
C11 Y1 C10 32.56(6) . . ?
C11 Y1 C13 61.72(6) . . ?
C11 Y1 C7 93.24(6) . . ?
C11 Y1 C9 61.94(6) . . ?
C11 Y1 C8 84.50(6) . . ?
C11 Y1 C6 84.03(6) . . ?
C12 Y1 C2 155.39(5) . . ?
C12 Y1 C1 127.18(5) . . ?
C12 Y1 C5 104.14(5) . . ?
C12 Y1 C4 108.55(5) . . ?
C12 Y1 C10 61.86(6) . . ?
C12 Y1 C13 32.35(6) . . ?
C12 Y1 C7 84.26(6) . . ?
C12 Y1 C9 84.07(6) . . ?
C12 Y1 C8 93.08(6) . . ?
C12 Y1 C6 61.65(6) . . ?
C12 Y1 C11 32.17(6) . . ?
C1 C2 Y1 74.14(8) . . ?
C3 C2 Y1 76.85(9) . . ?
C3 C2 C1 110.78(13) . . ?
H2 C2 Y1 117.9(11) . . ?
H2 C2 C1 124.8(11) . . ?
H2 C2 C3 124.4(11) . . ?
C2 C1 Y1 74.52(8) . . ?
C5 C1 Y1 73.73(8) . . ?
C5 C1 C2 105.96(13) . . ?
C100 C1 Y1 121.02(10) . . ?
C100 C1 C2 127.07(13) . . ?
C100 C1 C5 126.75(13) . . ?
H40a C402 C400 115.3(11) . . ?
H40b C402 C400 108.5(10) . . ?
H40b C402 H40a 107.1(16) . . ?
H40c C402 C400 110.8(12) . . ?
H40c C402 H40a 106.1(16) . . ?
H40c C402 H40b 109.0(15) . . ?
C4 C400 C402 110.39(12) . . ?
C401 C400 C402 105.86(14) . . ?
C401 C400 C4 114.83(13) . . ?
C403 C400 C402 107.17(14) . . ?
C403 C400 C4 108.10(13) . . ?
C403 C400 C401 110.23(14) . . ?
C1 C5 Y1 74.83(8) . . ?
C4 C5 Y1 76.32(8) . . ?
C4 C5 C1 110.43(13) . . ?
H5 C5 Y1 114.5(10) . . ?
H5 C5 C1 125.3(10) . . ?
H5 C5 C4 124.2(10) . . ?
C303 C300 C3 112.24(13) . . ?
C302 C300 C3 109.84(12) . . ?
C302 C300 C303 105.96(14) . . ?
C301 C300 C3 112.96(13) . . ?
C301 C300 C303 109.66(13) . . ?
C301 C300 C302 105.75(14) . . ?
C400 C4 Y1 123.74(10) . . ?
C5 C4 Y1 72.14(8) . . ?
C5 C4 C400 119.28(13) . . ?
C3 C4 Y1 75.36(8) . . ?
C3 C4 C400 133.44(13) . . ?
C3 C4 C5 106.76(12) . . ?
C101 C100 C1 111.17(12) . . ?
C103 C100 C1 108.26(12) . . ?
C103 C100 C101 108.44(14) . . ?
C102 C100 C1 110.76(13) . . ?
C102 C100 C101 109.74(14) . . ?
C102 C100 C103 108.39(13) . . ?
H10a C101 C100 111.0(11) . . ?
H10b C101 C100 109.2(11) . . ?
H10b C101 H10a 110.0(15) . . ?
H10c C101 C100 110.9(10) . . ?
H10c C101 H10a 109.8(15) . . ?
H10c C101 H10b 105.7(14) . . ?
H40d C401 C400 114.7(11) . . ?
H40e C401 C400 112.4(10) . . ?
H40e C401 H40d 105.9(15) . . ?
H40f C401 C400 110.4(12) . . ?
H40f C401 H40d 107.4(16) . . ?
H40f C401 H40e 105.6(16) . . ?
C9 C10 Y1 74.45(10) . . ?
C11 C10 Y1 73.45(9) . . ?
C11 C10 C9 134.99(16) . . ?
H10 C10 Y1 130.4(13) . . ?
H10 C10 C9 112.5(13) . . ?
H10 C10 C11 112.3(13) . . ?
C6 C13 Y1 74.35(10) . . ?
C12 C13 Y1 73.20(10) . . ?
C12 C13 C6 135.02(17) . . ?
H13 C13 Y1 131.6(11) . . ?
H13 C13 C6 111.3(11) . . ?
H13 C13 C12 113.5(11) . . ?
C8 C7 Y1 73.92(10) . . ?
C6 C7 Y1 74.11(9) . . ?
C6 C7 C8 134.79(17) . . ?
H7 C7 Y1 130.6(12) . . ?
H7 C7 C8 111.4(12) . . ?
H7 C7 C6 113.6(12) . . ?
C10 C9 Y1 73.39(10) . . ?
C8 C9 Y1 74.00(10) . . ?
C8 C9 C10 135.25(17) . . ?
H9 C9 Y1 132.9(11) . . ?
H9 C9 C10 112.0(11) . . ?
H9 C9 C8 112.6(11) . . ?
C300 C3 C2 120.92(13) . . ?
C4 C3 C2 106.05(13) . . ?
C4 C3 C300 132.95(13) . . ?
H10d C103 C100 109.9(11) . . ?
H10e C103 C100 111.4(10) . . ?
H10e C103 H10d 103.1(15) . . ?
H10f C103 C100 112.1(10) . . ?
H10f C103 H10d 110.8(15) . . ?
H10f C103 H10e 109.2(15) . . ?
H10g C102 C100 113.2(11) . . ?
H10h C102 C100 111.9(10) . . ?
H10h C102 H10g 105.6(15) . . ?
H10i C102 C100 111.0(10) . . ?
H10i C102 H10g 108.3(16) . . ?
H10i C102 H10h 106.5(15) . . ?
C7 C8 Y1 74.01(10) . . ?
C9 C8 Y1 73.84(10) . . ?
C9 C8 C7 134.81(17) . . ?
H8 C8 Y1 130.3(12) . . ?
H8 C8 C7 113.5(12) . . ?
H8 C8 C9 111.4(12) . . ?
H30a C303 C300 107.1(10) . . ?
H30b C303 C300 114.7(11) . . ?
H30b C303 H30a 107.7(15) . . ?
H30c C303 C300 108.5(11) . . ?
H30c C303 H30a 109.7(15) . . ?
H30c C303 H30b 109.1(15) . . ?
C13 C6 Y1 73.65(10) . . ?
C7 C6 Y1 73.82(10) . . ?
C7 C6 C13 135.28(17) . . ?
H6 C6 Y1 133.1(11) . . ?
H6 C6 C13 112.1(11) . . ?
H6 C6 C7 112.5(11) . . ?
C10 C11 Y1 73.99(10) . . ?
C12 C11 Y1 74.03(10) . . ?
C12 C11 C10 134.72(16) . . ?
H11 C11 Y1 130.5(12) . . ?
H11 C11 C10 114.9(12) . . ?
H11 C11 C12 110.2(12) . . ?
H40g C403 C400 109.3(12) . . ?
H40h C403 C400 112.0(12) . . ?
H40h C403 H40g 106.5(16) . . ?
H40i C403 C400 114.4(11) . . ?
H40i C403 H40g 107.3(15) . . ?
H40i C403 H40h 106.9(16) . . ?
C13 C12 Y1 74.45(10) . . ?
C11 C12 Y1 73.80(10) . . ?
C11 C12 C13 135.11(17) . . ?
H12 C12 Y1 129.1(11) . . ?
H12 C12 C13 114.1(11) . . ?
H12 C12 C11 110.5(11) . . ?
H30d C302 C300 112.9(11) . . ?
H30e C302 C300 113.7(11) . . ?
H30e C302 H30d 109.1(16) . . ?
H30f C302 C300 110.4(11) . . ?
H30f C302 H30d 107.9(15) . . ?
H30f C302 H30e 102.2(16) . . ?
H30g C301 C300 112.0(11) . . ?
H30h C301 C300 111.9(10) . . ?
H30h C301 H30g 107.3(15) . . ?
H30i C301 C300 110.6(10) . . ?
H30i C301 H30g 109.4(15) . . ?
H30i C301 H30h 105.4(14) . . ?

loop_
_geom_bond_atom_site_label_1
_geom_bond_atom_site_label_2
_geom_bond_distance
_geom_bond_site_symmetry_2
_geom_bond_publ_flag
Y1 C2 2.6144(15) . ?
Y1 C1 2.6095(14) . ?
Y1 C5 2.5954(14) . ?
Y1 C4 2.6495(14) . ?
Y1 C10 2.5323(16) . ?
Y1 C13 2.5440(18) . ?
Y1 C7 2.5491(16) . ?
Y1 C9 2.5459(17) . ?
Y1 C8 2.5480(17) . ?
Y1 C6 2.5529(17) . ?
Y1 C11 2.5252(17) . ?
Y1 C12 2.5281(17) . ?
C2 C1 1.411(2) . ?
C2 C3 1.428(2) . ?
C2 H2 0.932(16) . ?
C1 C5 1.410(2) . ?
C1 C100 1.525(2) . ?
C402 C400 1.534(2) . ?
C402 H40a 0.97(2) . ?
C402 H40b 0.960(18) . ?
C402 H40c 0.98(2) . ?
C400 C4 1.548(2) . ?
C400 C401 1.534(2) . ?
C400 C403 1.531(2) . ?
C5 C4 1.426(2) . ?
C5 H5 0.933(15) . ?
C300 C3 1.543(2) . ?
C300 C303 1.540(2) . ?
C300 C302 1.536(2) . ?
C300 C301 1.539(2) . ?
C4 C3 1.447(2) . ?
C100 C101 1.528(2) . ?
C100 C103 1.537(2) . ?
C100 C102 1.528(2) . ?
C101 H10a 0.979(18) . ?
C101 H10b 0.961(17) . ?
C101 H10c 0.955(18) . ?
C401 H40d 0.96(2) . ?
C401 H40e 0.99(2) . ?
C401 H40f 0.96(2) . ?
C10 C9 1.407(3) . ?
C10 C11 1.418(2) . ?
C10 H10 0.924(15) . ?
C13 C6 1.405(3) . ?
C13 C12 1.413(2) . ?
C13 H13 0.928(14) . ?
C7 C8 1.408(2) . ?
C7 C6 1.410(2) . ?
C7 H7 0.931(14) . ?
C9 C8 1.411(3) . ?
C9 H9 0.953(14) . ?
C103 H10d 0.908(18) . ?
C103 H10e 0.962(17) . ?
C103 H10f 1.010(19) . ?
C102 H10g 0.906(19) . ?
C102 H10h 0.969(17) . ?
C102 H10i 1.006(19) . ?
C8 H8 0.936(15) . ?
C303 H30a 0.973(18) . ?
C303 H30b 1.001(19) . ?
C303 H30c 1.03(2) . ?
C6 H6 0.926(14) . ?
C11 C12 1.400(3) . ?
C11 H11 0.933(15) . ?
C403 H40g 1.00(2) . ?
C403 H40h 1.00(2) . ?
C403 H40i 0.98(2) . ?
C12 H12 0.947(14) . ?
C302 H30d 0.979(19) . ?
C302 H30e 0.97(2) . ?
C302 H30f 0.96(2) . ?
C301 H30g 0.935(19) . ?
C301 H30h 0.998(18) . ?
C301 H30i 0.989(19) . ?

loop_
_restr_equal_distance_atom_site_label_1
_restr_equal_distance_atom_site_label_2
_restr_equal_distance_site_symmetry_2
_restr_equal_distance_class_id
C2 C3 1 1
C2 H2 1 3
C1 C2 1 1
C5 C1 1 1
C5 H5 1 3
C4 C5 1 1
C10 C11 1 2
C10 H10 1 4
C13 C6 1 2
C13 H13 1 4
C7 C8 1 2
C7 H7 1 4
C9 C10 1 2
C9 H9 1 4
C3 C4 1 1
C8 C9 1 2
C8 H8 1 4
C6 C7 1 2
C6 H6 1 4
C11 C12 1 2
C11 H11 1 4
C12 C13 1 2
C12 H12 1 4

loop_
_restr_equal_distance_class_class_id
_restr_equal_distance_class_target_weight_param
_restr_equal_distance_class_average
_restr_equal_distance_class_esd
_restr_equal_distance_class_diff_max
1 0.0200 1.4246 0.0134 0.0224
2 0.0200 1.4089 0.0050 0.0090
3 0.0200 0.9323 0.0004 0.0004
4 0.0200 0.9349 0.0096 0.0185

loop_
_restr_U_rigid_atom_site_label_1
_restr_U_rigid_atom_site_label_2
_restr_U_rigid_target_weight_param
_restr_U_rigid_U_parallel
_restr_U_rigid_diff
C2 C1 0.0100 0.0141 0.0014
C2 C5 0.0100 0.0131 0.0015
C2 C4 0.0100 0.0128 0.0006
C2 C3 0.0100 0.0136 0.0004
C1 C5 0.0100 0.0138 0.0012
C1 C4 0.0100 0.0126 0.0005
C1 C3 0.0100 0.0126 -0.0007
C5 C4 0.0100 0.0140 0.0004
C5 C3 0.0100 0.0135 -0.0011
C4 C3 0.0100 0.0148 -0.0010
C10 C9 0.0100 0.0359 0.0004
C10 C8 0.0100 0.0296 0.0009
C10 C11 0.0100 0.0325 0.0006
C10 C12 0.0100 0.0249 0.0011
C13 C7 0.0100 0.0265 0.0003
C13 C6 0.0100 0.0349 -0.0013
C13 C11 0.0100 0.0274 -0.0016
C13 C12 0.0100 0.0352 -0.0021
C7 C9 0.0100 0.0263 -0.0003
C7 C8 0.0100 0.0296 0.0006
C7 C6 0.0100 0.0307 -0.0013
C9 C8 0.0100 0.0341 0.0008
C9 C11 0.0100 0.0277 0.0011
C8 C6 0.0100 0.0235 -0.0009
C6 C12 0.0100 0.0301 -0.0003
C11 C12 0.0100 0.0326 0.0008

loop_
_restr_chirality_atom_site_label_1
_restr_chirality_atom_site_label_2
_restr_chirality_atom_site_label_3
_restr_chirality_atom_site_label_4
_restr_chirality_site_symmetry_1
_restr_chirality_site_symmetry_2
_restr_chirality_site_symmetry_3
_restr_chirality_site_symmetry_4
_restr_chirality_volume_target
_restr_chirality_weight_param
_restr_chirality_diff
C2 C4 C3 C1 1 1 1 1 0.0000 0.1000 0.0653
C4 C3 C1 C5 1 1 1 1 0.0000 0.1000 0.0103
C13 C8 C12 C6 1 1 1 1 0.0000 0.1000 -0.0222
C9 C11 C13 C8 1 1 1 1 0.0000 0.1000 -0.1871
C8 C12 C6 C10 1 1 1 1 0.0000 0.1000 0.1438
C11 C13 C8 C12 1 1 1 1 0.0000 0.1000 -0.0506
C12 C6 C10 C7 1 1 1 1 0.0000 0.1000 -0.1644
